data_7064018
loop_
_publ_author_name
'Petrosyants, Svetlana P.'
'Galkina, Alina S.'
'Babeshkin, Konstantin A.'
'Ilyukhin, Andrey B.'
'Efimov, Nikolay N.'
'Eremenko, Igor L.'

_publ_section_title
;
 Cyano-bridged LnIII/CoIII coordination polymers: synthesis, crystal
 structure and magnetic properties
;
_journal_issue 41
_journal_name_full 'New Journal of Chemistry'
_journal_page_first 18041
_journal_page_last 18047
_journal_paper_doi 10.1039/D5NJ02829A
_journal_volume 49
_journal_year 2025
_chemical_formula_moiety 'C24 H20 Co Er N10 O, 2(H2 O)'
_chemical_formula_sum 'C24 H24 Co Er N10 O3'
_chemical_formula_weight 726.72
_space_group_IT_number 14
_space_group_name_Hall '-P 2ybc'
_space_group_name_H-M_alt 'P 1 21/c 1'
_symmetry_cell_setting monoclinic
_symmetry_Int_Tables_number 14
_symmetry_space_group_name_Hall '-P 2ybc'
_symmetry_space_group_name_H-M 'P 1 21/c 1'
_atom_sites_solution_hydrogens mixed
_audit_conform_dict_location ftp://ftp.iucr.org/pub/cif_core.dic
_audit_conform_dict_name cif_core.dic
_audit_conform_dict_version 2.4.3
_audit_creation_date 2019-06-24T13:39:06-00:00
_audit_creation_method 'WinGX routine CIF_UPDATE'
_audit_update_record
;
2025-07-11 deposited with the CCDC.	2025-09-18 downloaded from the CCDC.
;
_cell_angle_alpha 90
_cell_angle_beta 90.095(3)
_cell_angle_gamma 90
_cell_formula_units_Z 4
_cell_length_a 11.2655(11)
_cell_length_b 13.4789(13)
_cell_length_c 18.0329(18)
_cell_measurement_reflns_used 4159
_cell_measurement_temperature 295(2)
_cell_measurement_theta_max 25.07
_cell_measurement_theta_min 2.26
_cell_volume 2738.2(5)
_computing_cell_refinement 'Bruker SAINT'
_computing_data_collection 'Bruker APEX3'
_computing_data_reduction 'Bruker SAINT'
_computing_molecular_graphics 'Bruker SHELXTL'
_computing_publication_material 'Bruker SHELXTL'
_computing_structure_refinement 'SHELXL-2018/3 (Sheldrick, 2018)'
_computing_structure_solution 'SHELXS-2018 (Sheldrick, 2015)'
_diffrn_ambient_temperature 295(2)
_diffrn_measured_fraction_theta_full 0.998
_diffrn_measured_fraction_theta_max 0.993
_diffrn_measurement_device_type 'Bruker APEX3 CCD'
_diffrn_measurement_method '\f and \w scans'
_diffrn_radiation_monochromator graphite
_diffrn_radiation_type MoK\a
_diffrn_radiation_wavelength 0.71073
_diffrn_reflns_av_R_equivalents 0.1247
_diffrn_reflns_av_unetI/netI 0.1064
_diffrn_reflns_Laue_measured_fraction_full 0.998
_diffrn_reflns_Laue_measured_fraction_max 0.993
_diffrn_reflns_limit_h_max 13
_diffrn_reflns_limit_h_min -13
_diffrn_reflns_limit_k_max 16
_diffrn_reflns_limit_k_min -16
_diffrn_reflns_limit_l_max 21
_diffrn_reflns_limit_l_min -21
_diffrn_reflns_number 23994
_diffrn_reflns_point_group_measured_fraction_full 0.998
_diffrn_reflns_point_group_measured_fraction_max 0.993
_diffrn_reflns_theta_full 25.242
_diffrn_reflns_theta_max 25.421
_diffrn_reflns_theta_min 2.259
_diffrn_standards_number 0
_exptl_absorpt_coefficient_mu 3.695
_exptl_absorpt_correction_T_max 0.7452
_exptl_absorpt_correction_T_min 0.4136
_exptl_absorpt_correction_type multi-scan
_exptl_absorpt_process_details
;
 SADABS 2016/2: Krause, L., Herbst-Irmer, R., Sheldrick G.M. & Stalke D.,
 J. Appl. Cryst. 48 (2015) 3-10
;
_exptl_crystal_colour yellow
_exptl_crystal_density_diffrn 1.763
_exptl_crystal_description needle
_exptl_crystal_F_000 1428
_exptl_crystal_preparation 'Magnetic properties'
_exptl_crystal_size_max 0.4
_exptl_crystal_size_mid 0.01
_exptl_crystal_size_min 0.01
_refine_diff_density_max 1.993
_refine_diff_density_min -1.129
_refine_diff_density_rms 0.183
_refine_ls_extinction_method none
_refine_ls_goodness_of_fit_ref 1.05
_refine_ls_hydrogen_treatment constr
_refine_ls_matrix_type full
_refine_ls_number_parameters 347
_refine_ls_number_reflns 5031
_refine_ls_number_restraints 0
_refine_ls_restrained_S_all 1.05
_refine_ls_R_factor_all 0.1251
_refine_ls_R_factor_gt 0.0748
_refine_ls_shift/su_max 0
_refine_ls_shift/su_mean 0
_refine_ls_structure_factor_coef Fsqd
_refine_ls_weighting_details 'w=1/[\s^2^(Fo^2^)+(0.0600P)^2^+20.0000P] where P=(Fo^2^+2Fc^2^)/3'
_refine_ls_weighting_scheme calc
_refine_ls_wR_factor_gt 0.1442
_refine_ls_wR_factor_ref 0.1642
_reflns_Friedel_coverage 0
_reflns_number_gt 3233
_reflns_number_total 5031
_reflns_threshold_expression 'I > 2\s(I)'
_cod_data_source_file d5nj02829a2.cif
_cod_data_source_block 2Er
_cod_depositor_comments 'Adding full bibliography for 7064017--7064018.cif.'
_cod_original_sg_symbol_H-M 'P 21/c'
_cod_database_code 7064018
_shelx_estimated_absorpt_t_min 0.32
_shelx_estimated_absorpt_t_max 0.964

loop_
_symmetry_equiv_pos_as_xyz
'x, y, z'
'-x, y+1/2, -z+1/2'
'-x, -y, -z'
'x, -y-1/2, z-1/2'

loop_
_atom_site_label
_atom_site_type_symbol
_atom_site_fract_x
_atom_site_fract_y
_atom_site_fract_z
_atom_site_U_iso_or_equiv
_atom_site_adp_type
_atom_site_occupancy
_atom_site_site_symmetry_order
_atom_site_calc_flag
_atom_site_refinement_flags_posn
_atom_site_refinement_flags_adp
_atom_site_refinement_flags_occupancy
_atom_site_disorder_assembly
_atom_site_disorder_group
Er1 Er 0.05563(5) 0.26161(4) 0.15242(3) 0.0366(2) Uani 1 1 d . . . . .
Co1 Co -0.16770(15) 0.14507(12) 0.40442(9) 0.0353(4) Uani 1 1 d . . . . .
O1 O -0.1367(8) 0.3227(6) 0.1516(5) 0.049(2) Uani 1 1 d . . . . .
H1 H -0.204921 0.288412 0.174471 0.059 Uiso 1 1 d R U . . .
H2 H -0.16595 0.355672 0.110001 0.059 Uiso 1 1 d R U . . .
O2 O 0.5752(10) 0.4458(9) 0.1779(6) 0.089(4) Uani 1 1 d . . . . .
H3 H 0.632272 0.451948 0.138269 0.106 Uiso 1 1 d R U . . .
H4 H 0.523822 0.491408 0.167229 0.106 Uiso 1 1 d R U . . .
O3 O 0.6617(13) 0.2632(11) 0.2034(8) 0.118(5) Uiso 1 1 d . . . . .
H5 H 0.647284 0.209532 0.231577 0.141 Uiso 1 1 d R U . . .
H6 H 0.612634 0.319682 0.200207 0.141 Uiso 1 1 d R U . . .
N1 N -0.0438(10) 0.1045(7) 0.1165(6) 0.046(3) Uani 1 1 d . . . . .
N2 N 0.1679(10) 0.1068(8) 0.1977(6) 0.047(3) Uani 1 1 d . . . . .
N3 N 0.2163(9) 0.3027(9) 0.2468(6) 0.047(3) Uani 1 1 d . . . . .
N4 N 0.2487(10) 0.2460(8) 0.0891(5) 0.048(3) Uani 1 1 d . . . . .
N5 N -0.0361(10) 0.2183(7) 0.2689(6) 0.044(3) Uani 1 1 d . . . . .
N6 N -0.0779(10) -0.0623(8) 0.3674(6) 0.045(3) Uani 1 1 d . . . . .
N7 N -0.3856(12) 0.0913(10) 0.3137(7) 0.068(4) Uani 1 1 d . . . . .
N8 N 0.0127(10) 0.2114(7) 0.5204(6) 0.043(3) Uani 1 1 d . . . . .
N9 N -0.2929(12) 0.3439(8) 0.4187(7) 0.061(3) Uani 1 1 d . . . . .
N10 N -0.2907(12) 0.0623(9) 0.5404(7) 0.066(4) Uani 1 1 d . . . . .
C1 C -0.1355(13) 0.1012(10) 0.0704(7) 0.051(4) Uani 1 1 d . . . . .
H1A H -0.167812 0.160982 0.054282 0.061 Uiso 1 1 calc R U . . .
C2 C -0.1853(15) 0.0152(11) 0.0452(8) 0.062(4) Uani 1 1 d . . . . .
H2A H -0.25319 0.016649 0.015796 0.074 Uiso 1 1 calc R U . . .
C3 C -0.1321(17) -0.0752(12) 0.0644(9) 0.074(5) Uani 1 1 d . . . . .
H3A H -0.160094 -0.134412 0.04454 0.089 Uiso 1 1 calc R U . . .
C4 C -0.0369(16) -0.0751(10) 0.1136(8) 0.060(4) Uani 1 1 d . . . . .
H4A H -0.000005 -0.133664 0.128147 0.072 Uiso 1 1 calc R U . . .
C5 C 0.0006(14) 0.0163(10) 0.1400(8) 0.053(4) Uani 1 1 d . . . . .
C6 C 0.0889(14) 0.0205(10) 0.2032(8) 0.056(4) Uani 1 1 d . . . . .
H6A H 0.046219 0.023298 0.249834 0.067 Uiso 1 1 calc R U . . .
H6B H 0.136192 -0.039654 0.203118 0.067 Uiso 1 1 calc R U . . .
C7 C 0.2176(13) 0.1230(11) 0.2720(8) 0.058(4) Uani 1 1 d . . . . .
H7A H 0.277434 0.072968 0.281821 0.069 Uiso 1 1 calc R U . . .
H7B H 0.155017 0.115071 0.308477 0.069 Uiso 1 1 calc R U . . .
C8 C 0.2732(12) 0.2259(12) 0.2811(7) 0.052(4) Uani 1 1 d . . . . .
C9 C 0.3725(15) 0.2401(14) 0.3250(9) 0.075(5) Uani 1 1 d . . . . .
H9A H 0.411081 0.186217 0.346417 0.09 Uiso 1 1 calc R U . . .
C10 C 0.4131(15) 0.3340(17) 0.3366(10) 0.087(6) Uani 1 1 d . . . . .
H10A H 0.477849 0.344339 0.367761 0.104 Uiso 1 1 calc R U . . .
C11 C 0.3594(15) 0.4137(14) 0.3029(9) 0.073(5) Uani 1 1 d . . . . .
H11A H 0.387321 0.478068 0.309108 0.087 Uiso 1 1 calc R U . . .
C12 C 0.2616(12) 0.3928(12) 0.2592(7) 0.054(4) Uani 1 1 d . . . . .
H12A H 0.224063 0.446166 0.236362 0.065 Uiso 1 1 calc R U . . .
C13 C 0.2653(14) 0.0833(11) 0.1437(8) 0.061(4) Uani 1 1 d . . . . .
H13A H 0.326499 0.046482 0.169672 0.073 Uiso 1 1 calc R U . . .
H13B H 0.233129 0.040089 0.1056 0.073 Uiso 1 1 calc R U . . .
C14 C 0.3215(15) 0.1698(10) 0.1068(8) 0.056(4) Uani 1 1 d . . . . .
C15 C 0.4386(15) 0.1680(15) 0.0846(10) 0.080(5) Uani 1 1 d . . . . .
H15A H 0.486801 0.114616 0.097293 0.096 Uiso 1 1 calc R U . . .
C16 C 0.4840(14) 0.2452(13) 0.0434(10) 0.074(5) Uani 1 1 d . . . . .
H16A H 0.563084 0.245328 0.028702 0.089 Uiso 1 1 calc R U . . .
C17 C 0.4109(14) 0.3206(13) 0.0250(9) 0.067(4) Uani 1 1 d . . . . .
H17A H 0.438506 0.373029 -0.003735 0.08 Uiso 1 1 calc R U . . .
C18 C 0.2970(13) 0.3193(11) 0.0489(7) 0.053(4) Uani 1 1 d . . . . .
H18A H 0.248938 0.37287 0.036491 0.063 Uiso 1 1 calc R U . . .
C19 C -0.0859(12) 0.1918(9) 0.3198(7) 0.039(3) Uani 1 1 d . . . . .
C20 C -0.1033(11) 0.0172(10) 0.3854(6) 0.038(3) Uani 1 1 d . . . . .
C21 C -0.3011(14) 0.1100(9) 0.3468(8) 0.049(3) Uani 1 1 d . . . . .
C22 C -0.0460(11) 0.1843(9) 0.4714(7) 0.039(3) Uani 1 1 d . . . . .
C23 C -0.2430(11) 0.2689(10) 0.4155(7) 0.041(3) Uani 1 1 d . . . . .
C24 C -0.2465(12) 0.0938(10) 0.4889(8) 0.045(3) Uani 1 1 d . . . . .

loop_
_atom_site_aniso_label
_atom_site_aniso_U_11
_atom_site_aniso_U_22
_atom_site_aniso_U_33
_atom_site_aniso_U_23
_atom_site_aniso_U_13
_atom_site_aniso_U_12
Er1 0.0418(3) 0.0322(3) 0.0359(3) 0.0029(3) 0.0062(2) 0.0017(3)
Co1 0.0350(10) 0.0333(9) 0.0377(9) 0.0012(7) 0.0052(7) -0.0021(8)
O1 0.047(6) 0.051(5) 0.049(5) 0.021(4) 0.016(4) 0.011(5)
O2 0.075(9) 0.104(9) 0.087(9) 0.014(7) 0.029(7) 0.018(7)
N1 0.063(8) 0.031(6) 0.042(6) 0.009(5) -0.001(6) 0.003(6)
N2 0.054(7) 0.051(7) 0.036(6) 0.005(5) -0.001(5) 0.004(6)
N3 0.033(6) 0.061(7) 0.045(6) 0.008(5) -0.003(5) -0.009(6)
N4 0.059(7) 0.050(7) 0.037(6) 0.002(5) -0.009(5) 0.002(6)
N5 0.048(7) 0.040(6) 0.043(6) 0.017(5) -0.001(5) 0.001(5)
N6 0.050(7) 0.037(6) 0.048(7) -0.007(5) 0.010(5) 0.010(5)
N7 0.050(8) 0.070(9) 0.083(10) -0.022(7) -0.019(7) -0.006(7)
N8 0.045(7) 0.039(6) 0.045(6) -0.003(5) 0.004(5) -0.005(5)
N9 0.083(10) 0.032(6) 0.069(8) -0.006(6) -0.004(7) 0.005(7)
N10 0.079(10) 0.060(8) 0.058(8) 0.000(6) 0.026(7) -0.008(7)
C1 0.053(9) 0.043(8) 0.056(9) -0.003(6) -0.001(7) -0.007(7)
C2 0.079(12) 0.059(10) 0.048(9) 0.006(7) 0.002(8) -0.015(9)
C3 0.101(15) 0.046(9) 0.076(12) 0.001(8) 0.010(11) -0.014(10)
C4 0.095(13) 0.028(7) 0.056(9) 0.007(6) 0.020(9) 0.000(8)
C5 0.068(10) 0.038(8) 0.052(9) 0.001(6) 0.007(7) -0.004(7)
C6 0.068(11) 0.044(8) 0.056(9) 0.004(7) 0.014(8) 0.000(8)
C7 0.052(10) 0.055(9) 0.066(10) 0.010(7) 0.016(8) 0.028(8)
C8 0.038(8) 0.079(10) 0.039(7) 0.005(7) 0.000(6) 0.016(8)
C9 0.066(11) 0.095(14) 0.065(10) 0.006(10) -0.016(8) 0.011(11)
C10 0.050(11) 0.128(18) 0.083(13) 0.002(12) -0.011(9) -0.017(12)
C11 0.060(11) 0.093(13) 0.065(11) 0.020(9) -0.015(8) -0.020(10)
C12 0.044(9) 0.071(10) 0.048(8) 0.009(7) 0.002(7) -0.016(8)
C13 0.061(10) 0.063(10) 0.059(9) -0.006(7) 0.009(8) 0.026(8)
C14 0.078(12) 0.035(7) 0.053(9) 0.003(6) 0.002(8) 0.002(8)
C15 0.045(10) 0.095(14) 0.101(14) 0.010(11) 0.009(9) 0.030(10)
C16 0.046(9) 0.079(12) 0.097(13) -0.003(10) 0.020(9) 0.005(10)
C17 0.048(10) 0.074(11) 0.078(11) 0.011(9) 0.021(8) -0.004(9)
C18 0.056(10) 0.054(9) 0.048(8) 0.009(7) 0.008(7) 0.006(8)
C19 0.051(8) 0.028(6) 0.037(7) 0.003(5) 0.005(6) -0.002(6)
C20 0.036(7) 0.050(8) 0.027(6) 0.007(6) -0.002(5) -0.007(7)
C21 0.059(10) 0.031(7) 0.057(9) -0.011(6) 0.014(7) -0.005(7)
C22 0.033(7) 0.046(7) 0.037(7) 0.009(6) 0.015(6) 0.013(6)
C23 0.029(7) 0.050(8) 0.043(7) -0.002(6) -0.004(5) -0.004(7)
C24 0.043(8) 0.039(7) 0.054(9) -0.002(6) 0.010(7) 0.003(7)

loop_
_atom_type_symbol
_atom_type_description
_atom_type_scat_dispersion_real
_atom_type_scat_dispersion_imag
_atom_type_scat_source
C C 0.0033 0.0016 'International Tables Vol C Tables 4.2.6.8 and 6.1.1.4'
H H 0 0 'International Tables Vol C Tables 4.2.6.8 and 6.1.1.4'
N N 0.0061 0.0033 'International Tables Vol C Tables 4.2.6.8 and 6.1.1.4'
O O 0.0106 0.006 'International Tables Vol C Tables 4.2.6.8 and 6.1.1.4'
Co Co 0.3494 0.9721 'International Tables Vol C Tables 4.2.6.8 and 6.1.1.4'
Er Er -0.2586 4.9576 'International Tables Vol C Tables 4.2.6.8 and 6.1.1.4'

loop_
_geom_angle_atom_site_label_1
_geom_angle_atom_site_label_2
_geom_angle_atom_site_label_3
_geom_angle
_geom_angle_site_symmetry_1
_geom_angle_site_symmetry_3
_geom_angle_publ_flag
O1 Er1 N5 71.9(3) . . ?
O1 Er1 N6 75.4(3) . 2 ?
N5 Er1 N6 114.3(3) . 2 ?
O1 Er1 N8 76.0(3) . 4_565 ?
N5 Er1 N8 142.7(4) . 4_565 ?
N6 Er1 N8 74.4(3) 2 4_565 ?
O1 Er1 N4 148.5(3) . . ?
N5 Er1 N4 139.5(3) . . ?
N6 Er1 N4 85.6(4) 2 . ?
N8 Er1 N4 74.7(3) 4_565 . ?
O1 Er1 N1 83.1(3) . . ?
N5 Er1 N1 80.0(3) . . ?
N6 Er1 N1 148.0(3) 2 . ?
N8 Er1 N1 77.6(3) 4_565 . ?
N4 Er1 N1 101.8(4) . . ?
O1 Er1 N3 126.2(3) . . ?
N5 Er1 N3 77.0(3) . . ?
N6 Er1 N3 79.1(4) 2 . ?
N8 Er1 N3 139.0(4) 4_565 . ?
N4 Er1 N3 72.6(3) . . ?
N1 Er1 N3 132.9(4) . . ?
O1 Er1 N2 138.5(3) . . ?
N5 Er1 N2 74.8(3) . . ?
N6 Er1 N2 142.5(4) 2 . ?
N8 Er1 N2 121.6(3) 4_565 . ?
N4 Er1 N2 69.2(3) . . ?
N1 Er1 N2 67.2(3) . . ?
N3 Er1 N2 67.4(4) . . ?
C23 Co1 C21 85.5(5) . . ?
C23 Co1 C19 90.6(5) . . ?
C21 Co1 C19 91.6(6) . . ?
C23 Co1 C24 91.5(5) . . ?
C21 Co1 C24 88.7(6) . . ?
C19 Co1 C24 177.9(5) . . ?
C23 Co1 C22 90.6(5) . . ?
C21 Co1 C22 173.3(5) . . ?
C19 Co1 C22 93.9(5) . . ?
C24 Co1 C22 85.9(5) . . ?
C23 Co1 C20 174.1(5) . . ?
C21 Co1 C20 88.7(5) . . ?
C19 Co1 C20 88.3(5) . . ?
C24 Co1 C20 89.6(5) . . ?
C22 Co1 C20 95.3(5) . . ?
Er1 O1 H1 124 . . ?
Er1 O1 H2 120.3 . . ?
H1 O1 H2 106.6 . . ?
H3 O2 H4 102.8 . . ?
H5 O3 H6 125.2 . . ?
C1 N1 C5 116.9(11) . . ?
C1 N1 Er1 122.9(8) . . ?
C5 N1 Er1 120.0(9) . . ?
C7 N2 C6 106.6(10) . . ?
C7 N2 C13 110.3(11) . . ?
C6 N2 C13 108.7(11) . . ?
C7 N2 Er1 110.8(8) . . ?
C6 N2 Er1 111.5(8) . . ?
C13 N2 Er1 108.9(8) . . ?
C12 N3 C8 115.7(11) . . ?
C12 N3 Er1 125.5(9) . . ?
C8 N3 Er1 118.1(9) . . ?
C18 N4 C14 116.1(12) . . ?
C18 N4 Er1 123.1(9) . . ?
C14 N4 Er1 119.4(9) . . ?
C19 N5 Er1 173.4(10) . . ?
C20 N6 Er1 168.3(10) . 2_545 ?
C22 N8 Er1 153.5(10) . 4_566 ?
N1 C1 C2 123.8(14) . . ?
N1 C1 H1A 118.1 . . ?
C2 C1 H1A 118.1 . . ?
C1 C2 C3 118.7(15) . . ?
C1 C2 H2A 120.6 . . ?
C3 C2 H2A 120.6 . . ?
C4 C3 C2 119.1(14) . . ?
C4 C3 H3A 120.5 . . ?
C2 C3 H3A 120.5 . . ?
C5 C4 C3 117.0(14) . . ?
C5 C4 H4A 121.5 . . ?
C3 C4 H4A 121.5 . . ?
N1 C5 C4 124.1(14) . . ?
N1 C5 C6 116.3(12) . . ?
C4 C5 C6 119.4(13) . . ?
N2 C6 C5 112.1(11) . . ?
N2 C6 H6A 109.2 . . ?
C5 C6 H6A 109.2 . . ?
N2 C6 H6B 109.2 . . ?
C5 C6 H6B 109.2 . . ?
H6A C6 H6B 107.9 . . ?
N2 C7 C8 112.8(11) . . ?
N2 C7 H7A 109 . . ?
C8 C7 H7A 109 . . ?
N2 C7 H7B 109 . . ?
C8 C7 H7B 109 . . ?
H7A C7 H7B 107.8 . . ?
N3 C8 C9 122.3(15) . . ?
N3 C8 C7 116.5(11) . . ?
C9 C8 C7 121.1(14) . . ?
C10 C9 C8 119.2(16) . . ?
C10 C9 H9A 120.4 . . ?
C8 C9 H9A 120.4 . . ?
C9 C10 C11 120.7(16) . . ?
C9 C10 H10A 119.6 . . ?
C11 C10 H10A 119.6 . . ?
C10 C11 C12 116.3(17) . . ?
C10 C11 H11A 121.8 . . ?
C12 C11 H11A 121.8 . . ?
N3 C12 C11 125.7(15) . . ?
N3 C12 H12A 117.1 . . ?
C11 C12 H12A 117.1 . . ?
C14 C13 N2 115.9(12) . . ?
C14 C13 H13A 108.3 . . ?
N2 C13 H13A 108.3 . . ?
C14 C13 H13B 108.3 . . ?
N2 C13 H13B 108.3 . . ?
H13A C13 H13B 107.4 . . ?
N4 C14 C15 121.7(14) . . ?
N4 C14 C13 116.3(14) . . ?
C15 C14 C13 121.7(14) . . ?
C16 C15 C14 120.0(15) . . ?
C16 C15 H15A 120 . . ?
C14 C15 H15A 120 . . ?
C17 C16 C15 118.3(15) . . ?
C17 C16 H16A 120.8 . . ?
C15 C16 H16A 120.8 . . ?
C16 C17 C18 119.3(15) . . ?
C16 C17 H17A 120.3 . . ?
C18 C17 H17A 120.3 . . ?
N4 C18 C17 124.6(14) . . ?
N4 C18 H18A 117.7 . . ?
C17 C18 H18A 117.7 . . ?
N5 C19 Co1 178.8(11) . . ?
N6 C20 Co1 170.3(11) . . ?
N7 C21 Co1 176.9(13) . . ?
N8 C22 Co1 168.5(11) . . ?
N9 C23 Co1 176.1(11) . . ?
N10 C24 Co1 178.0(14) . . ?

loop_
_geom_bond_atom_site_label_1
_geom_bond_atom_site_label_2
_geom_bond_distance
_geom_bond_site_symmetry_2
_geom_bond_publ_flag
Er1 O1 2.318(9) . ?
Er1 N5 2.414(10) . ?
Er1 N6 2.414(11) 2 ?
Er1 N8 2.455(11) 4_565 ?
Er1 N4 2.467(11) . ?
Er1 N1 2.481(11) . ?
Er1 N3 2.543(10) . ?
Er1 N2 2.572(10) . ?
Co1 C23 1.883(14) . ?
Co1 C21 1.885(16) . ?
Co1 C19 1.892(13) . ?
Co1 C24 1.894(14) . ?
Co1 C22 1.901(14) . ?
Co1 C20 1.902(14) . ?
O1 H1 0.9876 . ?
O1 H2 0.9316 . ?
O2 H3 0.9651 . ?
O2 H4 0.8658 . ?
O3 H5 0.8998 . ?
O3 H6 0.9423 . ?
N1 C1 1.326(16) . ?
N1 C5 1.357(16) . ?
N2 C7 1.468(17) . ?
N2 C6 1.469(17) . ?
N2 C13 1.502(17) . ?
N3 C12 1.336(17) . ?
N3 C8 1.365(17) . ?
N4 C18 1.342(17) . ?
N4 C14 1.352(17) . ?
N5 C19 1.135(14) . ?
N6 C20 1.155(15) . ?
N7 C21 1.151(17) . ?
N8 C22 1.162(15) . ?
N9 C23 1.158(16) . ?
N10 C24 1.138(16) . ?
C1 C2 1.365(19) . ?
C1 H1A 0.93 . ?
C2 C3 1.40(2) . ?
C2 H2A 0.93 . ?
C3 C4 1.39(2) . ?
C3 H3A 0.93 . ?
C4 C5 1.386(19) . ?
C4 H4A 0.93 . ?
C5 C6 1.51(2) . ?
C6 H6A 0.97 . ?
C6 H6B 0.97 . ?
C7 C8 1.53(2) . ?
C7 H7A 0.97 . ?
C7 H7B 0.97 . ?
C8 C9 1.38(2) . ?
C9 C10 1.36(2) . ?
C9 H9A 0.93 . ?
C10 C11 1.37(2) . ?
C10 H10A 0.93 . ?
C11 C12 1.383(19) . ?
C11 H11A 0.93 . ?
C12 H12A 0.93 . ?
C13 C14 1.49(2) . ?
C13 H13A 0.97 . ?
C13 H13B 0.97 . ?
C14 C15 1.38(2) . ?
C15 C16 1.38(2) . ?
C15 H15A 0.93 . ?
C16 C17 1.35(2) . ?
C16 H16A 0.93 . ?
C17 C18 1.35(2) . ?
C17 H17A 0.93 . ?
C18 H18A 0.93 . ?

loop_
_geom_hbond_atom_site_label_D
_geom_hbond_atom_site_label_H
_geom_hbond_atom_site_label_A
_geom_hbond_distance_DH
_geom_hbond_distance_HA
_geom_hbond_distance_DA
_geom_hbond_angle_DHA
_geom_hbond_site_symmetry_A
_geom_hbond_publ_flag
O1 H1 O3 0.99 1.63 2.584(17) 162 1_455 yes
O1 H2 N10 0.93 2.18 3.069(16) 158.6 4_565 yes
O2 H3 N10 0.97 1.98 2.906(17) 161.1 4_665 yes
O2 H4 N7 0.87 2.09 2.904(18) 157 2 yes
O3 H5 N7 0.9 2.21 3.10(2) 172.3 1_655 yes
O3 H6 O2 0.94 1.8 2.686(19) 156.2 . yes
